data_1001506
loop_
_publ_author_name
'Lucas, S'
'Caignaert, V'
'Hervieu, M'
'Michel, C'
'Raveau, B'

_publ_section_title
;
The layered cuprates Sr~2-x~Ln~1+x~Cu~2~O~6-d~: a structure built up
from the two limit structures Sr~2~LnCu~2~O~6~ and Sr~6~Ln~3~Cu~6~O~17~
(Ln=Pr,Y)
;
_journal_coden_ASTM EJSCE5
_journal_name_full
;
European Journal of Solid State Inorganic Chemistry
;
_journal_page_first 399
_journal_page_last 409
_journal_volume 29
_journal_year 1992
_chemical_formula_structural 'Sr2 Pr Cu2 O5.667'
_chemical_formula_sum 'Cu2 O5.667 Pr Sr2'
_chemical_name_systematic
;
Strontium praseodymium copper oxide (2/1/2/5.7)
;
_space_group_IT_number 71
_symmetry_cell_setting orthorhombic
_symmetry_Int_Tables_number 71
_symmetry_space_group_name_Hall '-I 2 2'
_symmetry_space_group_name_H-M 'I m m m'
_cell_angle_alpha 90
_cell_angle_beta 90
_cell_angle_gamma 90
_cell_formula_units_Z 6
_cell_length_a 3.7626(1)
_cell_length_b 11.5157(4)
_cell_length_c 20.1199(7)
_cell_volume 871.8
_refine_ls_R_factor_all 0.05
_cod_database_code 1001506

loop_
_symmetry_equiv_pos_as_xyz
x,y,z
x,-y,-z
-x,y,-z
-x,-y,z
-x,-y,-z
-x,y,z
x,-y,z
x,y,-z
1/2+x,1/2+y,1/2+z
1/2+x,1/2-y,1/2-z
1/2-x,1/2+y,1/2-z
1/2-x,1/2-y,1/2+z
1/2-x,1/2-y,1/2-z
1/2-x,1/2+y,1/2+z
1/2+x,1/2-y,1/2+z
1/2+x,1/2+y,1/2-z

loop_
_atom_site_label
_atom_site_type_symbol
_atom_site_symmetry_multiplicity
_atom_site_Wyckoff_symbol
_atom_site_fract_x
_atom_site_fract_y
_atom_site_fract_z
_atom_site_occupancy
_atom_site_attached_hydrogens
_atom_site_calc_flag
Pr1 Pr3+ 2 a 0. 0. 0. 1. 0 d
Sr1 Sr2+ 4 g 0. 0.3005(5) 0. 0.27(4) 0 d
Pr2 Pr3+ 4 g 0. 0.3005(5) 0. 0.73(4) 0 d
Sr2 Sr2+ 4 i 0. 0. 0.1968(3) 0.73(4) 0 d
Pr3 Pr3+ 4 i 0. 0. 0.1968(3) 0.27(4) 0 d
Sr3 Sr2+ 8 l 0. 0.3229(3) 0.1772(2) 1. 0 d
Cu1 Cu2+ 4 i 0. 0. 0.5881(3) 1. 0 d
Cu2 Cu2+ 8 l 0. 0.3517(3) 0.6007(2) 1. 0 d
O1 O2- 8 l 0. 0.1614(4) 0.4152(2) 1. 0 d
O2 O2- 8 l 0. 0.1361(3) 0.0976(2) 1. 0 d
O3 O2- 4 i 0. 0. 0.6849(3) 1. 0 d
O4 O2- 8 l 0. 0.3482(4) 0.7012(2) 1. 0 d
O5 O2- 4 h 0. 0.3668(5) 0.5 1. 0 d
O6 O2- 4 f 0.295(4) 0. 0.5 0.5 0 d

loop_
_atom_type_symbol
_atom_type_oxidation_number
Pr3+ 3.000
Sr2+ 2.000
Cu2+ 2.167
O2- -2.000
